data_7051002
loop_
_publ_author_name
'Jacek Gawronski'
'Marcin Kwit'
'Urszula Rychlewska'

_publ_section_title
;
Induced Homohelicity of Diphenimide Bis-propellers
;
_journal_name_full 'New Journal of Chemistry'
_journal_paper_doi 10.1039/b207375g
_journal_year 2002
_chemical_formula_moiety 'C34 H20 N2 O4'
_chemical_formula_sum 'C34 H20 N2 O4'
_chemical_formula_weight 520.52
_chemical_melting_point 289-92\%
_space_group_IT_number 14
_symmetry_cell_setting monoclinic
_symmetry_space_group_name_Hall '-P 2yn'
_symmetry_space_group_name_H-M 'P 1 21/n 1'
_cell_angle_alpha 90.00
_cell_angle_beta 97.97(3)
_cell_angle_gamma 90.00
_cell_formula_units_Z 4
_cell_length_a 9.855(2)
_cell_length_b 12.280(2)
_cell_length_c 20.602(4)
_cell_measurement_temperature 295(2)
_cell_volume 2469.2(8)
_diffrn_ambient_temperature 293(2)
_exptl_crystal_density_diffrn 1.400
_cod_original_sg_symbol_H-M 'P 21/n'
_cod_database_code 7051002

loop_
_symmetry_equiv_pos_as_xyz
'x, y, z'
'-x+1/2, y+1/2, -z+1/2'
'-x, -y, -z'
'x-1/2, -y-1/2, z-1/2'

loop_
_atom_site_label
_atom_site_type_symbol
_atom_site_fract_x
_atom_site_fract_y
_atom_site_fract_z
_atom_site_U_iso_or_equiv
_atom_site_adp_type
_atom_site_occupancy
_atom_site_symmetry_multiplicity
_atom_site_calc_flag
_atom_site_refinement_flags
_atom_site_disorder_assembly
_atom_site_disorder_group
C1 C -0.0173(2) 0.21436(17) 0.08563(11) 0.0443(5) Uani 1 1 d . . .
C2 C 0.0566(2) 0.30898(17) 0.07947(11) 0.0426(5) Uani 1 1 d . . .
C3 C 0.1812(3) 0.3032(2) 0.05588(12) 0.0525(6) Uani 1 1 d . . .
H3 H 0.2344 0.3680 0.0530 0.063 Uiso 1 1 d R . .
C4 C 0.2293(3) 0.2037(2) 0.03727(13) 0.0623(7) Uani 1 1 d . . .
H4 H 0.3146 0.1998 0.0199 0.075 Uiso 1 1 d R . .
C5 C 0.1550(3) 0.1104(2) 0.04308(14) 0.0652(7) Uani 1 1 d . . .
H5 H 0.1897 0.0414 0.0309 0.078 Uiso 1 1 d R . .
C6 C 0.0316(3) 0.11571(19) 0.06673(13) 0.0580(7) Uani 1 1 d . . .
H6 H -0.0216 0.0509 0.0698 0.070 Uiso 1 1 d R . .
C7 C -0.1356(2) 0.24904(18) 0.17919(11) 0.0441(5) Uani 1 1 d . . .
C8 C -0.2629(3) 0.17852(18) 0.07319(12) 0.0476(6) Uani 1 1 d . . .
C9 C -0.1090(2) 0.45256(17) 0.05485(11) 0.0413(5) Uani 1 1 d . . .
C10 C 0.0866(2) 0.47036(18) 0.14815(11) 0.0423(5) Uani 1 1 d . . .
C11 C -0.3875(2) 0.29044(18) 0.18657(11) 0.0455(5) Uani 1 1 d . . .
C12 C -0.2486(2) 0.31573(17) 0.19962(11) 0.0447(5) Uani 1 1 d . . .
C13 C -0.2065(3) 0.4102(2) 0.23415(12) 0.0557(6) Uani 1 1 d . . .
H13 H -0.1104 0.4257 0.2443 0.067 Uiso 1 1 d R . .
C14 C -0.3009(3) 0.4806(2) 0.25388(13) 0.0674(8) Uani 1 1 d . . .
H14 H -0.2708 0.5461 0.2770 0.081 Uiso 1 1 d R . .
C15 C -0.4381(3) 0.4572(2) 0.24038(13) 0.0676(8) Uani 1 1 d . . .
H15 H -0.5041 0.5070 0.2536 0.081 Uiso 1 1 d R . .
C16 C -0.4815(3) 0.3625(2) 0.20791(13) 0.0593(7) Uani 1 1 d . . .
H16 H -0.5775 0.3459 0.1995 0.071 Uiso 1 1 d R . .
C21 C -0.4341(2) 0.18456(18) 0.15744(11) 0.0452(5) Uani 1 1 d . . .
C22 C -0.3775(2) 0.13553(17) 0.10614(11) 0.0458(5) Uani 1 1 d . . .
C23 C -0.4285(3) 0.03466(19) 0.08187(13) 0.0561(6) Uani 1 1 d . . .
H23 H -0.3919 0.0022 0.0456 0.067 Uiso 1 1 d R . .
C24 C -0.5309(3) -0.0182(2) 0.10923(14) 0.0640(7) Uani 1 1 d . . .
H24 H -0.5646 -0.0876 0.0927 0.077 Uiso 1 1 d R . .
C25 C -0.5845(3) 0.0298(2) 0.16023(14) 0.0652(7) Uani 1 1 d . . .
H25 H -0.6541 -0.0070 0.1801 0.078 Uiso 1 1 d R . .
C26 C -0.5388(3) 0.1297(2) 0.18354(12) 0.0561(6) Uani 1 1 d . . .
H26 H -0.5796 0.1631 0.2183 0.067 Uiso 1 1 d R . .
C31 C -0.1626(2) 0.62712(17) 0.11459(11) 0.0428(5) Uani 1 1 d . . .
C32 C -0.2038(2) 0.53162(17) 0.08054(10) 0.0417(5) Uani 1 1 d . . .
C33 C -0.3421(2) 0.5060(2) 0.06630(12) 0.0529(6) Uani 1 1 d . . .
H33 H -0.3695 0.4411 0.0421 0.063 Uiso 1 1 d R . .
C34 C -0.4402(3) 0.5731(2) 0.08633(14) 0.0650(7) Uani 1 1 d . . .
H34 H -0.5354 0.5544 0.0768 0.078 Uiso 1 1 d R . .
C35 C -0.4013(3) 0.6671(2) 0.12073(15) 0.0649(7) Uani 1 1 d . . .
H35 H -0.4694 0.7138 0.1351 0.078 Uiso 1 1 d R . .
C36 C -0.2651(3) 0.6938(2) 0.13409(13) 0.0555(6) Uani 1 1 d . . .
H36 H -0.2393 0.7600 0.1574 0.067 Uiso 1 1 d R . .
C41 C -0.0190(2) 0.66236(17) 0.12854(11) 0.0431(5) Uani 1 1 d . . .
C42 C 0.0909(2) 0.59183(18) 0.14808(10) 0.0426(5) Uani 1 1 d . . .
C43 C 0.2207(2) 0.6348(2) 0.16917(12) 0.0533(6) Uani 1 1 d . . .
H43 H 0.2951 0.5862 0.1837 0.064 Uiso 1 1 d R . .
C44 C 0.2439(3) 0.7454(2) 0.16902(15) 0.0644(7) Uani 1 1 d . . .
H44 H 0.3328 0.7740 0.1853 0.077 Uiso 1 1 d R . .
C45 C 0.1386(3) 0.8140(2) 0.14609(16) 0.0708(8) Uani 1 1 d . . .
H45 H 0.1553 0.8908 0.1434 0.085 Uiso 1 1 d R . .
C46 C 0.0094(3) 0.77382(19) 0.12691(14) 0.0572(6) Uani 1 1 d . . .
H46 H -0.0635 0.8234 0.1117 0.069 Uiso 1 1 d R . .
N1 N -0.14591(18) 0.21917(14) 0.11219(9) 0.0430(4) Uani 1 1 d . . .
N2 N 0.00523(18) 0.41368(13) 0.09727(8) 0.0397(4) Uani 1 1 d . . .
O7 O -0.03026(18) 0.23291(15) 0.21519(8) 0.0615(5) Uani 1 1 d . . .
O8 O -0.2621(2) 0.16579(17) 0.01513(9) 0.0691(5) Uani 1 1 d . . .
O9 O -0.13816(19) 0.41256(14) 0.00142(8) 0.0569(5) Uani 1 1 d . . .
O10 O 0.16520(19) 0.41878(14) 0.18699(9) 0.0594(5) Uani 1 1 d . . .

loop_
_atom_site_aniso_label
_atom_site_aniso_U_11
_atom_site_aniso_U_22
_atom_site_aniso_U_33
_atom_site_aniso_U_23
_atom_site_aniso_U_13
_atom_site_aniso_U_12
C1 0.0513(13) 0.0373(11) 0.0460(13) -0.0020(9) 0.0122(10) 0.0018(9)
C2 0.0496(12) 0.0371(11) 0.0434(12) 0.0011(9) 0.0152(10) 0.0042(9)
C3 0.0529(14) 0.0555(14) 0.0523(14) 0.0015(11) 0.0185(11) 0.0017(11)
C4 0.0575(15) 0.0738(18) 0.0587(16) -0.0037(13) 0.0186(13) 0.0181(13)
C5 0.0682(17) 0.0567(16) 0.0711(18) -0.0145(13) 0.0112(14) 0.0203(13)
C6 0.0675(16) 0.0392(12) 0.0677(17) -0.0084(11) 0.0104(13) 0.0043(11)
C7 0.0501(13) 0.0403(11) 0.0425(13) 0.0032(10) 0.0089(11) -0.0131(10)
C8 0.0583(14) 0.0400(11) 0.0451(14) -0.0032(10) 0.0100(11) -0.0075(10)
C9 0.0508(13) 0.0362(10) 0.0385(12) 0.0016(9) 0.0113(10) -0.0045(10)
C10 0.0428(12) 0.0427(11) 0.0431(13) 0.0034(10) 0.0124(10) 0.0009(10)
C11 0.0576(14) 0.0407(11) 0.0400(12) 0.0024(9) 0.0135(10) -0.0052(10)
C12 0.0615(14) 0.0381(11) 0.0368(12) 0.0018(9) 0.0147(10) -0.0089(10)
C13 0.0731(16) 0.0498(13) 0.0460(14) -0.0073(11) 0.0149(12) -0.0177(12)
C14 0.098(2) 0.0478(14) 0.0596(17) -0.0145(12) 0.0223(15) -0.0081(14)
C15 0.090(2) 0.0546(15) 0.0620(17) -0.0077(13) 0.0229(15) 0.0098(14)
C16 0.0651(16) 0.0579(15) 0.0574(16) -0.0019(12) 0.0177(13) 0.0023(12)
C21 0.0495(13) 0.0427(12) 0.0437(13) 0.0031(10) 0.0070(10) -0.0079(10)
C22 0.0517(13) 0.0394(11) 0.0457(13) -0.0004(10) 0.0051(10) -0.0077(10)
C23 0.0656(16) 0.0451(13) 0.0564(15) -0.0032(11) 0.0041(12) -0.0099(12)
C24 0.0713(17) 0.0468(14) 0.0698(18) 0.0016(13) -0.0053(14) -0.0236(13)
C25 0.0660(16) 0.0647(16) 0.0638(17) 0.0135(14) 0.0051(13) -0.0246(14)
C26 0.0590(15) 0.0605(15) 0.0498(15) 0.0061(12) 0.0108(12) -0.0146(12)
C31 0.0467(12) 0.0417(11) 0.0428(12) 0.0036(9) 0.0160(10) 0.0015(9)
C32 0.0461(12) 0.0414(11) 0.0388(12) 0.0051(9) 0.0105(9) -0.0023(9)
C33 0.0487(13) 0.0573(14) 0.0528(14) 0.0045(11) 0.0076(11) -0.0087(11)
C34 0.0429(13) 0.0817(19) 0.0723(18) 0.0047(15) 0.0150(13) 0.0007(13)
C35 0.0511(15) 0.0757(18) 0.0718(18) 0.0000(14) 0.0218(13) 0.0150(13)
C36 0.0560(15) 0.0521(14) 0.0621(16) -0.0055(12) 0.0208(12) 0.0067(11)
C41 0.0507(13) 0.0382(11) 0.0430(12) -0.0027(9) 0.0151(10) -0.0010(9)
C42 0.0458(12) 0.0437(11) 0.0414(12) -0.0031(9) 0.0170(10) -0.0047(10)
C43 0.0464(13) 0.0539(14) 0.0625(16) -0.0056(12) 0.0177(11) -0.0038(11)
C44 0.0525(15) 0.0563(15) 0.087(2) -0.0102(14) 0.0200(14) -0.0162(12)
C45 0.0683(18) 0.0435(14) 0.104(2) -0.0075(14) 0.0228(17) -0.0151(13)
C46 0.0588(15) 0.0416(13) 0.0721(17) -0.0013(12) 0.0123(13) -0.0024(11)
N1 0.0469(10) 0.0392(9) 0.0442(11) -0.0044(8) 0.0116(8) -0.0069(8)
N2 0.0453(10) 0.0335(9) 0.0420(10) -0.0016(7) 0.0120(8) -0.0014(7)
O7 0.0580(11) 0.0752(12) 0.0510(11) 0.0060(9) 0.0069(9) -0.0078(9)
O8 0.0764(13) 0.0887(14) 0.0440(10) -0.0113(9) 0.0151(9) -0.0206(10)
O9 0.0740(12) 0.0544(10) 0.0418(10) -0.0076(8) 0.0063(8) 0.0047(8)
O10 0.0651(11) 0.0527(10) 0.0584(11) 0.0048(8) 0.0015(9) 0.0012(8)

loop_
_geom_bond_atom_site_label_1
_geom_bond_atom_site_label_2
_geom_bond_distance
_geom_bond_site_symmetry_2
_geom_bond_publ_flag
C1 C6 1.380(3) . ?
C1 C2 1.387(3) . ?
C1 N1 1.450(3) . ?
C2 C3 1.383(3) . ?
C2 N2 1.448(3) . ?
C3 C4 1.383(3) . ?
C4 C5 1.374(4) . ?
C5 C6 1.373(4) . ?
C7 O7 1.206(3) . ?
C7 N1 1.418(3) . ?
C7 C12 1.489(3) . ?
C8 O8 1.207(3) . ?
C8 N1 1.403(3) . ?
C8 C22 1.492(3) . ?
C9 O9 1.203(3) . ?
C9 N2 1.409(3) . ?
C9 C32 1.494(3) . ?
C10 O10 1.212(3) . ?
C10 N2 1.412(3) . ?
C10 C42 1.492(3) . ?
C11 C12 1.393(3) . ?
C11 C16 1.395(3) . ?
C11 C21 1.478(3) . ?
C12 C13 1.394(3) . ?
C13 C14 1.372(4) . ?
C14 C15 1.373(4) . ?
C15 C16 1.380(4) . ?
C21 C22 1.398(3) . ?
C21 C26 1.400(3) . ?
C22 C23 1.403(3) . ?
C23 C24 1.384(4) . ?
C24 C25 1.373(4) . ?
C25 C26 1.370(4) . ?
C31 C32 1.398(3) . ?
C31 C36 1.402(3) . ?
C31 C41 1.470(3) . ?
C32 C33 1.391(3) . ?
C33 C34 1.376(4) . ?
C34 C35 1.381(4) . ?
C35 C36 1.371(4) . ?
C41 C46 1.398(3) . ?
C41 C42 1.401(3) . ?
C42 C43 1.397(3) . ?
C43 C44 1.377(4) . ?
C44 C45 1.369(4) . ?
C45 C46 1.371(4) . ?

loop_
_cod_related_entry_id
_cod_related_entry_database
_cod_related_entry_code
1 ChemSpider 21142141
